data_1544663
loop_
_publ_author_name
'Mohamed, Shaaban K.'
'Al-Taifi, Elham A.'
'Akkurt, Mehmet'
'Mague, Joel T.'
'Bakhit, Etiafy M.'

_publ_section_title
;
 1-[({5-[(4-Methylphenoxy)methyl]-4-phenyl-4<i>H</i>-1,2,4-triazol-3-yl}sulfanyl)methyl]-1<i>H</i>-benzo[<i>d</i>][1,2,3]triazole
;
_journal_coeditor_code XU4019
_journal_issue 11
_journal_name_full IUCrData
_journal_page_first x161867
_journal_paper_doi 10.1107/S2414314616018678
_journal_volume 1
_journal_year 2016
_chemical_formula_iupac 'C23 H20 N6 O S'
_chemical_formula_moiety 'C23 H20 N6 O S'
_chemical_formula_sum 'C23 H20 N6 O S'
_chemical_formula_weight 428.51
_chemical_name_systematic
1-[({5-[(4-Methylphenoxy)methyl]-4-phenyl-4<i>H</i>-1,2,4-triazol-3-yl}sulfanyl)methyl]-1<i>H</i>-benzo[<i>d</i>][1,2,3]triazole
_space_group_crystal_system monoclinic
_space_group_IT_number 14
_space_group_name_Hall '-P 2ybc'
_space_group_name_H-M_alt 'P 1 21/c 1'
_symmetry_space_group_name_Hall '-P 2ybc'
_symmetry_space_group_name_H-M 'P 1 21/c 1'
_atom_sites_solution_hydrogens geom
_atom_sites_solution_primary direct
_atom_sites_solution_secondary difmap
_audit_creation_method SHELXL-2014/7
_cell_angle_alpha 90
_cell_angle_beta 103.2990(10)
_cell_angle_gamma 90
_cell_formula_units_Z 4
_cell_length_a 13.4306(13)
_cell_length_b 7.3467(7)
_cell_length_c 21.643(2)
_cell_measurement_reflns_used 9996
_cell_measurement_temperature 100(2)
_cell_measurement_theta_max 29.0404
_cell_measurement_theta_min 2.7488
_cell_volume 2078.3(3)
_computing_cell_refinement
;
<i>SAINT</i> (Bruker, 2016)
;
_computing_data_collection
;
<i>APEX3</i> (Bruker, 2016)
;
_computing_data_reduction
;
<i>SAINT</i> (Bruker, 2016)
;
_computing_molecular_graphics
;
<i>DIAMOND</i> (Brandenburg & Putz, 2012)
;
_computing_publication_material
;
<i>SHELXTL</i> (Sheldrick, 2008)
;
_computing_structure_refinement
;
<i>SHELXL2014</i> (Sheldrick, 2015<i>b</i>)
;
_computing_structure_solution
;
<i>SHELXT</i> (Sheldrick, 2015<i>a</i>)
;
_diffrn_ambient_temperature 100(2)
_diffrn_detector_area_resol_mean 8.3333
_diffrn_measured_fraction_theta_full 0.996
_diffrn_measured_fraction_theta_max 0.994
_diffrn_measurement_device_type 'Bruker SMART APEX CCD'
_diffrn_measurement_method '\f and \w scans'
_diffrn_radiation_monochromator graphite
_diffrn_radiation_type MoK\a
_diffrn_radiation_wavelength 0.71073
_diffrn_reflns_av_R_equivalents 0.0451
_diffrn_reflns_limit_h_max 18
_diffrn_reflns_limit_h_min -18
_diffrn_reflns_limit_k_max 9
_diffrn_reflns_limit_k_min -9
_diffrn_reflns_limit_l_max 29
_diffrn_reflns_limit_l_min -29
_diffrn_reflns_number 33010
_diffrn_reflns_theta_full 29.100
_diffrn_reflns_theta_max 29.138
_diffrn_reflns_theta_min 1.558
_exptl_absorpt_coefficient_mu 0.185
_exptl_absorpt_correction_T_max 0.97
_exptl_absorpt_correction_T_min 0.88
_exptl_absorpt_correction_type multi-scan
_exptl_absorpt_process_details
;
(<i>SADABS</i>; Bruker, 2016)
;
_exptl_crystal_colour colourless
_exptl_crystal_density_diffrn 1.370
_exptl_crystal_density_method 'not measured'
_exptl_crystal_description block
_exptl_crystal_F_000 896
_exptl_crystal_size_max 0.330
_exptl_crystal_size_mid 0.250
_exptl_crystal_size_min 0.150
_refine_diff_density_max 0.467
_refine_diff_density_min -0.324
_refine_ls_extinction_method none
_refine_ls_goodness_of_fit_ref 1.089
_refine_ls_hydrogen_treatment mixed
_refine_ls_matrix_type full
_refine_ls_number_parameters 349
_refine_ls_number_reflns 5562
_refine_ls_number_restraints 0
_refine_ls_restrained_S_all 1.089
_refine_ls_R_factor_all 0.0526
_refine_ls_R_factor_gt 0.0414
_refine_ls_shift/su_max 0.001
_refine_ls_shift/su_mean 0.000
_refine_ls_structure_factor_coef Fsqd
_refine_ls_weighting_details 'w=1/[\s^2^(Fo^2^)+(0.0686P)^2^+0.2704P] where P=(Fo^2^+2Fc^2^)/3'
_refine_ls_weighting_scheme calc
_refine_ls_wR_factor_gt 0.1113
_refine_ls_wR_factor_ref 0.1171
_reflns_number_gt 4453
_reflns_number_total 5562
_reflns_threshold_expression 'I > 2\s(I)'
_cod_data_source_file xu4019sup1.cif
_cod_data_source_block I
_cod_original_cell_volume 2078.3(4)
_cod_database_code 1544663
_shelx_space_group_comment
;
The symmetry employed for this shelxl refinement is uniquely defined
by the following loop, which should always be used as a source of
symmetry information in preference to the above space-group names.
They are only intended as comments.
;
_shelx_estimated_absorpt_t_min 0.942
_shelx_estimated_absorpt_t_max 0.973

loop_
_symmetry_equiv_pos_as_xyz
'x, y, z'
'-x, y+1/2, -z+1/2'
'-x, -y, -z'
'x, -y-1/2, z-1/2'

loop_
_atom_site_type_symbol
_atom_site_label
_atom_site_fract_x
_atom_site_fract_y
_atom_site_fract_z
_atom_site_U_iso_or_equiv
_atom_site_adp_type
_atom_site_calc_flag
_atom_site_occupancy
S S1 0.05511(2) 0.90294(4) 0.58865(2) 0.01696(10) Uani d 1
O O1 0.29332(7) 0.33021(12) 0.52507(4) 0.0180(2) Uani d 1
N N1 0.14404(8) 0.60502(13) 0.55066(5) 0.0135(2) Uani d 1
N N2 0.01877(8) 0.53393(14) 0.59711(5) 0.0168(2) Uani d 1
N N3 0.05727(8) 0.37344(14) 0.57633(5) 0.0165(2) Uani d 1
N N4 0.07164(8) 0.90434(14) 0.71716(5) 0.0165(2) Uani d 1
N N5 0.09062(9) 0.74811(15) 0.75173(6) 0.0211(2) Uani d 1
N N6 0.15812(10) 0.78124(15) 0.80397(6) 0.0239(3) Uani d 1
C C1 0.35390(10) 0.28415(16) 0.58342(6) 0.0169(3) Uani d 1
C C2 0.31854(10) 0.21032(17) 0.63339(7) 0.0192(3) Uani d 1
H H2 0.2477(13) 0.191(2) 0.6297(8) 0.026(4) Uiso d 1
C C3 0.38853(11) 0.16552(19) 0.68954(7) 0.0211(3) Uani d 1
H H3 0.3635(12) 0.110(2) 0.7232(8) 0.024(4) Uiso d 1
C C4 0.49313(11) 0.19445(18) 0.69718(7) 0.0226(3) Uani d 1
C C5 0.52643(11) 0.26869(19) 0.64610(8) 0.0244(3) Uani d 1
H H5 0.6008(14) 0.287(2) 0.6521(9) 0.037(5) Uiso d 1
C C6 0.45866(10) 0.31422(19) 0.58997(7) 0.0221(3) Uani d 1
H H6 0.4824(14) 0.368(2) 0.5542(9) 0.033(5) Uiso d 1
C C7 0.56761(12) 0.1538(2) 0.75915(8) 0.0334(4) Uani d 1
H H7A 0.5949 0.0306 0.7578 0.050 Uiso calc 1
H H7B 0.5325 0.1627 0.7940 0.050 Uiso calc 1
H H7C 0.6239 0.2419 0.7659 0.050 Uiso calc 1
C C8 0.18636(10) 0.29304(17) 0.51388(7) 0.0174(3) Uani d 1
H H8A 0.1629(12) 0.314(2) 0.4678(9) 0.023(4) Uiso d 1
H H8B 0.1723(12) 0.168(2) 0.5242(7) 0.019(4) Uiso d 1
C C9 0.13027(9) 0.41955(16) 0.54828(6) 0.0142(2) Uani d 1
C C10 0.07239(9) 0.66752(17) 0.58130(6) 0.0142(2) Uani d 1
C C11 0.21804(9) 0.71140(16) 0.52779(6) 0.0141(2) Uani d 1
C C12 0.30946(10) 0.75493(18) 0.56988(7) 0.0195(3) Uani d 1
H H12 0.3219(13) 0.714(2) 0.6124(9) 0.028(4) Uiso d 1
C C13 0.38098(10) 0.85787(19) 0.54843(7) 0.0212(3) Uani d 1
H H13 0.4466(13) 0.886(2) 0.5775(8) 0.028(4) Uiso d 1
C C14 0.36072(11) 0.91489(18) 0.48581(7) 0.0202(3) Uani d 1
H H14 0.4079(12) 0.987(2) 0.4707(8) 0.024(4) Uiso d 1
C C15 0.26954(11) 0.86966(19) 0.44434(7) 0.0216(3) Uani d 1
H H15 0.2537(14) 0.906(2) 0.4011(9) 0.032(5) Uiso d 1
C C16 0.19657(10) 0.76632(17) 0.46520(6) 0.0180(3) Uani d 1
H H16 0.1347(12) 0.728(2) 0.4375(8) 0.020(4) Uiso d 1
C C17 -0.00199(10) 0.90497(18) 0.65724(6) 0.0176(3) Uani d 1
H H17A -0.0460(11) 1.016(2) 0.6523(7) 0.021(4) Uiso d 1
H H17B -0.0455(12) 0.795(2) 0.6545(8) 0.024(4) Uiso d 1
C C18 0.18537(10) 0.96314(18) 0.80404(6) 0.0194(3) Uani d 1
C C19 0.13056(9) 1.04311(17) 0.74816(6) 0.0164(2) Uani d 1
C C20 0.14080(11) 1.22709(18) 0.73345(7) 0.0196(3) Uani d 1
H H20 0.1008(13) 1.280(2) 0.6972(8) 0.026(4) Uiso d 1
C C21 0.21081(11) 1.32446(19) 0.77793(8) 0.0244(3) Uani d 1
H H21 0.2206(12) 1.453(2) 0.7707(7) 0.022(4) Uiso d 1
C C22 0.26699(11) 1.2443(2) 0.83475(8) 0.0260(3) Uani d 1
H H22 0.3122(14) 1.319(3) 0.8643(9) 0.036(5) Uiso d 1
C C23 0.25476(11) 1.0653(2) 0.84924(7) 0.0249(3) Uani d 1
H H23 0.2920(13) 1.012(2) 0.8893(9) 0.031(4) Uiso d 1

loop_
_atom_site_aniso_label
_atom_site_aniso_U_11
_atom_site_aniso_U_22
_atom_site_aniso_U_33
_atom_site_aniso_U_12
_atom_site_aniso_U_13
_atom_site_aniso_U_23
S1 0.02206(17) 0.01508(16) 0.01524(17) 0.00036(11) 0.00735(12) 0.00031(11)
O1 0.0165(4) 0.0206(4) 0.0181(5) 0.0001(3) 0.0061(4) 0.0015(4)
N1 0.0145(5) 0.0147(5) 0.0117(5) -0.0014(4) 0.0040(4) 0.0001(4)
N2 0.0168(5) 0.0172(5) 0.0170(6) 0.0002(4) 0.0052(4) 0.0008(4)
N3 0.0163(5) 0.0163(5) 0.0167(6) -0.0009(4) 0.0036(4) -0.0002(4)
N4 0.0187(5) 0.0167(5) 0.0142(5) 0.0015(4) 0.0042(4) 0.0006(4)
N5 0.0274(6) 0.0183(5) 0.0173(6) 0.0021(4) 0.0041(5) 0.0016(4)
N6 0.0316(7) 0.0182(6) 0.0192(6) 0.0034(5) 0.0004(5) 0.0010(4)
C1 0.0186(6) 0.0140(6) 0.0181(7) 0.0017(4) 0.0045(5) -0.0010(5)
C2 0.0167(6) 0.0201(6) 0.0222(7) 0.0006(5) 0.0071(5) -0.0004(5)
C3 0.0235(7) 0.0212(6) 0.0199(7) 0.0021(5) 0.0079(6) 0.0007(5)
C4 0.0221(7) 0.0202(6) 0.0240(7) 0.0019(5) 0.0026(5) -0.0020(5)
C5 0.0159(6) 0.0244(7) 0.0323(8) -0.0024(5) 0.0043(6) 0.0001(6)
C6 0.0193(6) 0.0221(6) 0.0264(8) -0.0025(5) 0.0086(6) 0.0009(5)
C7 0.0282(8) 0.0382(8) 0.0290(9) 0.0005(7) -0.0031(6) 0.0036(7)
C8 0.0167(6) 0.0180(6) 0.0177(7) -0.0009(5) 0.0045(5) -0.0023(5)
C9 0.0145(6) 0.0149(5) 0.0120(6) -0.0017(4) 0.0006(4) 0.0007(4)
C10 0.0156(6) 0.0159(5) 0.0108(6) -0.0002(4) 0.0027(4) 0.0000(4)
C11 0.0147(6) 0.0136(5) 0.0150(6) -0.0020(4) 0.0059(5) -0.0012(4)
C12 0.0205(6) 0.0232(6) 0.0137(6) -0.0032(5) 0.0021(5) -0.0005(5)
C13 0.0163(6) 0.0238(6) 0.0222(7) -0.0053(5) 0.0019(5) -0.0029(5)
C14 0.0203(6) 0.0206(6) 0.0224(7) -0.0071(5) 0.0105(5) -0.0024(5)
C15 0.0271(7) 0.0245(6) 0.0139(7) -0.0082(5) 0.0061(5) 0.0008(5)
C16 0.0189(6) 0.0202(6) 0.0143(6) -0.0057(5) 0.0027(5) 0.0000(5)
C17 0.0166(6) 0.0237(6) 0.0130(6) 0.0023(5) 0.0041(5) -0.0017(5)
C18 0.0222(6) 0.0184(6) 0.0173(7) 0.0048(5) 0.0039(5) -0.0012(5)
C19 0.0178(6) 0.0184(6) 0.0145(6) 0.0024(5) 0.0069(5) -0.0019(5)
C20 0.0214(6) 0.0189(6) 0.0212(7) 0.0027(5) 0.0103(5) 0.0007(5)
C21 0.0245(7) 0.0178(6) 0.0342(9) -0.0006(5) 0.0137(6) -0.0052(6)
C22 0.0211(7) 0.0258(7) 0.0303(8) 0.0006(5) 0.0042(6) -0.0139(6)
C23 0.0247(7) 0.0271(7) 0.0202(7) 0.0066(5) -0.0003(6) -0.0063(6)

loop_
_atom_type_symbol
_atom_type_description
_atom_type_scat_dispersion_real
_atom_type_scat_dispersion_imag
_atom_type_scat_source
C C 0.0033 0.0016 'International Tables Vol C Tables 4.2.6.8 and 6.1.1.4'
H H 0.0000 0.0000 'International Tables Vol C Tables 4.2.6.8 and 6.1.1.4'
N N 0.0061 0.0033 'International Tables Vol C Tables 4.2.6.8 and 6.1.1.4'
O O 0.0106 0.0060 'International Tables Vol C Tables 4.2.6.8 and 6.1.1.4'
S S 0.1246 0.1234 'International Tables Vol C Tables 4.2.6.8 and 6.1.1.4'

loop_
_geom_angle_atom_site_label_1
_geom_angle_atom_site_label_2
_geom_angle_atom_site_label_3
_geom_angle
C10 S1 C17 99.85(6)
C1 O1 C8 117.88(10)
C10 N1 C9 104.32(10)
C10 N1 C11 127.10(10)
C9 N1 C11 128.56(10)
C10 N2 N3 106.32(10)
C9 N3 N2 107.55(10)
N5 N4 C19 110.15(11)
N5 N4 C17 120.07(11)
C19 N4 C17 129.78(11)
N6 N5 N4 108.98(11)
N5 N6 C18 108.24(11)
O1 C1 C2 125.06(12)
O1 C1 C6 114.97(12)
C2 C1 C6 119.96(13)
C1 C2 C3 119.25(12)
C1 C2 H2 120.7(11)
C3 C2 H2 120.1(11)
C4 C3 C2 121.81(13)
C4 C3 H3 119.6(10)
C2 C3 H3 118.5(10)
C3 C4 C5 117.64(13)
C3 C4 C7 121.37(14)
C5 C4 C7 120.95(13)
C6 C5 C4 121.67(13)
C6 C5 H5 121.7(12)
C4 C5 H5 116.7(12)
C5 C6 C1 119.66(13)
C5 C6 H6 121.5(11)
C1 C6 H6 118.9(11)
C4 C7 H7A 109.5
C4 C7 H7B 109.5
H7A C7 H7B 109.5
C4 C7 H7C 109.5
H7A C7 H7C 109.5
H7B C7 H7C 109.5
O1 C8 C9 113.50(10)
O1 C8 H8A 102.5(10)
C9 C8 H8A 109.0(10)
O1 C8 H8B 112.5(9)
C9 C8 H8B 109.0(9)
H8A C8 H8B 110.2(13)
N3 C9 N1 110.33(11)
N3 C9 C8 125.81(11)
N1 C9 C8 123.71(11)
N2 C10 N1 111.46(11)
N2 C10 S1 128.50(10)
N1 C10 S1 119.78(9)
C16 C11 C12 122.09(12)
C16 C11 N1 119.47(11)
C12 C11 N1 118.44(11)
C13 C12 C11 118.89(13)
C13 C12 H12 121.4(10)
C11 C12 H12 119.7(10)
C12 C13 C14 119.90(12)
C12 C13 H13 119.3(10)
C14 C13 H13 120.8(10)
C15 C14 C13 120.55(12)
C15 C14 H14 118.5(10)
C13 C14 H14 120.9(10)
C14 C15 C16 120.29(13)
C14 C15 H15 122.6(11)
C16 C15 H15 117.1(11)
C11 C16 C15 118.28(12)
C11 C16 H16 119.2(10)
C15 C16 H16 122.4(10)
N4 C17 S1 113.81(9)
N4 C17 H17A 111.5(9)
S1 C17 H17A 105.7(9)
N4 C17 H17B 109.0(10)
S1 C17 H17B 107.4(10)
H17A C17 H17B 109.3(13)
N6 C18 C19 108.61(11)
N6 C18 C23 130.52(13)
C19 C18 C23 120.87(13)
N4 C19 C18 104.01(11)
N4 C19 C20 133.05(12)
C18 C19 C20 122.94(12)
C21 C20 C19 115.32(13)
C21 C20 H20 122.8(10)
C19 C20 H20 121.8(10)
C20 C21 C22 122.15(13)
C20 C21 H21 119.1(9)
C22 C21 H21 118.7(9)
C23 C22 C21 122.01(13)
C23 C22 H22 119.7(12)
C21 C22 H22 118.3(12)
C22 C23 C18 116.69(13)
C22 C23 H23 121.4(11)
C18 C23 H23 121.9(11)

loop_
_geom_bond_atom_site_label_1
_geom_bond_atom_site_label_2
_geom_bond_distance
S1 C10 1.7571(13)
S1 C17 1.8209(14)
O1 C1 1.3780(16)
O1 C8 1.4272(15)
N1 C10 1.3677(16)
N1 C9 1.3744(15)
N1 C11 1.4388(15)
N2 C10 1.3085(16)
N2 N3 1.4024(15)
N3 C9 1.3108(17)
N4 N5 1.3618(15)
N4 C19 1.3681(16)
N4 C17 1.4385(16)
N5 N6 1.2992(16)
N6 C18 1.3855(17)
C1 C2 1.3876(19)
C1 C6 1.3989(18)
C2 C3 1.3940(19)
C2 H2 0.947(17)
C3 C4 1.3925(19)
C3 H3 0.958(17)
C4 C5 1.395(2)
C4 C7 1.507(2)
C5 C6 1.381(2)
C5 H5 0.986(19)
C6 H6 0.987(19)
C7 H7A 0.9800
C7 H7B 0.9800
C7 H7C 0.9800
C8 C9 1.4979(17)
C8 H8A 0.987(18)
C8 H8B 0.975(16)
C11 C16 1.3787(18)
C11 C12 1.3876(17)
C12 C13 1.3840(19)
C12 H12 0.948(18)
C13 C14 1.384(2)
C13 H13 0.979(18)
C14 C15 1.3820(19)
C14 H14 0.938(17)
C15 C16 1.3944(18)
C15 H15 0.948(19)
C16 H16 0.948(16)
C17 H17A 0.996(16)
C17 H17B 0.988(17)
C18 C19 1.3929(18)
C18 C23 1.4034(19)
C19 C20 1.4026(18)
C20 C21 1.381(2)
C20 H20 0.927(17)
C21 C22 1.415(2)
C21 H21 0.968(17)
C22 C23 1.371(2)
C22 H22 0.950(19)
C23 H23 0.976(18)

loop_
_geom_hbond_atom_site_label_D
_geom_hbond_atom_site_label_H
_geom_hbond_atom_site_label_A
_geom_hbond_site_symmetry_A
_geom_hbond_distance_DH
_geom_hbond_distance_HA
_geom_hbond_distance_DA
_geom_hbond_angle_DHA
C3 H3 Cg5 1_545 0.958(17) 2.944(17) 3.7406(17) 141.1(12)
C17 H17B Cg5 2_546 0.988(17) 2.813(16) 3.6331(15) 140.5(12)

loop_
_geom_torsion_atom_site_label_1
_geom_torsion_atom_site_label_2
_geom_torsion_atom_site_label_3
_geom_torsion_atom_site_label_4
_geom_torsion
C10 N2 N3 C9 -1.14(13)
C19 N4 N5 N6 0.86(15)
C17 N4 N5 N6 -179.06(11)
N4 N5 N6 C18 -0.46(15)
C8 O1 C1 C2 -2.58(18)
C8 O1 C1 C6 176.39(11)
O1 C1 C2 C3 178.38(12)
C6 C1 C2 C3 -0.54(19)
C1 C2 C3 C4 0.6(2)
C2 C3 C4 C5 -0.7(2)
C2 C3 C4 C7 177.05(13)
C3 C4 C5 C6 0.7(2)
C7 C4 C5 C6 -177.08(14)
C4 C5 C6 C1 -0.6(2)
O1 C1 C6 C5 -178.49(12)
C2 C1 C6 C5 0.5(2)
C1 O1 C8 C9 73.43(14)
N2 N3 C9 N1 1.38(14)
N2 N3 C9 C8 -174.26(11)
C10 N1 C9 N3 -1.07(14)
C11 N1 C9 N3 177.59(11)
C10 N1 C9 C8 174.68(11)
C11 N1 C9 C8 -6.7(2)
O1 C8 C9 N3 -139.85(13)
O1 C8 C9 N1 45.06(17)
N3 N2 C10 N1 0.48(14)
N3 N2 C10 S1 174.59(9)
C9 N1 C10 N2 0.32(14)
C11 N1 C10 N2 -178.37(11)
C9 N1 C10 S1 -174.37(9)
C11 N1 C10 S1 6.94(17)
C17 S1 C10 N2 29.09(13)
C17 S1 C10 N1 -157.22(10)
C10 N1 C11 C16 -95.78(15)
C9 N1 C11 C16 85.85(16)
C10 N1 C11 C12 84.43(16)
C9 N1 C11 C12 -93.95(16)
C16 C11 C12 C13 0.5(2)
N1 C11 C12 C13 -179.73(12)
C11 C12 C13 C14 -0.2(2)
C12 C13 C14 C15 -0.1(2)
C13 C14 C15 C16 0.2(2)
C12 C11 C16 C15 -0.4(2)
N1 C11 C16 C15 179.85(12)
C14 C15 C16 C11 0.0(2)
N5 N4 C17 S1 -103.00(12)
C19 N4 C17 S1 77.10(15)
C10 S1 C17 N4 85.65(10)
N5 N6 C18 C19 -0.09(15)
N5 N6 C18 C23 -179.99(14)
N5 N4 C19 C18 -0.88(14)
C17 N4 C19 C18 179.04(12)
N5 N4 C19 C20 179.58(14)
C17 N4 C19 C20 -0.5(2)
N6 C18 C19 N4 0.59(14)
C23 C18 C19 N4 -179.50(12)
N6 C18 C19 C20 -179.80(12)
C23 C18 C19 C20 0.1(2)
N4 C19 C20 C21 -179.46(14)
C18 C19 C20 C21 1.06(19)
C19 C20 C21 C22 -0.9(2)
C20 C21 C22 C23 -0.4(2)
C21 C22 C23 C18 1.6(2)
N6 C18 C23 C22 178.46(14)
C19 C18 C23 C22 -1.4(2)

_cod_database_fobs_code 1544663
